data_7100685
loop_
_publ_author_name
'Spencer Williams'
'Emma Denehy'
'Jonathan M. White'

_publ_section_title
;
Ground state structures of sulfate monoesters and
sulfamates reveal similar reaction coordinates for sulfuryl and sulfamyl
transfer
;
_journal_name_full 'Chemical Communications'
_journal_paper_doi 10.1039/b513712h
_journal_year 2006
_chemical_formula_sum 'C6 H6 N2 O5 S'
_chemical_formula_weight 218.19
_chemical_name_common '3-nitrophenyl sulfamate'
_space_group_IT_number 14
_symmetry_cell_setting monoclinic
_symmetry_space_group_name_Hall '-P 2ybc'
_symmetry_space_group_name_H-M 'P 1 21/c 1'
_cell_angle_alpha 90.00
_cell_angle_beta 116.410(2)
_cell_angle_gamma 90.00
_cell_formula_units_Z 4
_cell_length_a 10.8417(13)
_cell_length_b 8.2431(10)
_cell_length_c 10.2599(13)
_cell_measurement_temperature 130(2)
_cell_volume 821.22(17)
_diffrn_ambient_temperature 130(2)
_exptl_crystal_density_diffrn 1.765
_cod_depositor_comments
;
The following automatic conversions were performed:
'_symmetry_cell_setting' value 'Monoclinic' changed to 'monoclinic'
according to '/home/saulius/struct/CIF-dictionaries/cif_core.dic'
dictionary named 'cif_core.dic' version 2.4.1 from 2010-06-29.

Automatic conversion script
Id: cif_fix_enum 1527 2010-12-29 10:47:43Z saulius 
;
_cod_original_sg_symbol_H-M 'P 21/c'
_cod_database_code 7100685

loop_
_symmetry_equiv_pos_as_xyz
'x, y, z'
'-x, y+1/2, -z+1/2'
'-x, -y, -z'
'x, -y-1/2, z-1/2'

loop_
_atom_site_label
_atom_site_type_symbol
_atom_site_fract_x
_atom_site_fract_y
_atom_site_fract_z
_atom_site_U_iso_or_equiv
_atom_site_adp_type
_atom_site_occupancy
_atom_site_symmetry_multiplicity
_atom_site_calc_flag
_atom_site_refinement_flags
_atom_site_disorder_assembly
_atom_site_disorder_group
S1 S 0.96356(3) 0.22797(4) 0.05240(4) 0.01549(13) Uani 1 1 d . . .
O1 O 0.80621(11) 0.17043(13) -0.03255(11) 0.0197(2) Uani 1 1 d . . .
O2 O 0.99015(12) 0.28618(13) -0.06369(12) 0.0207(3) Uani 1 1 d . . .
O4 O 0.70298(13) -0.40196(14) 0.02958(13) 0.0288(3) Uani 1 1 d . . .
O3 O 1.04176(11) 0.09782(12) 0.14240(11) 0.0201(2) Uani 1 1 d . . .
O5 O 0.60631(14) -0.39522(16) 0.17375(15) 0.0356(3) Uani 1 1 d . . .
N2 N 0.65992(13) -0.32836(17) 0.10477(14) 0.0229(3) Uani 1 1 d . . .
C2 C 0.73734(14) -0.07580(19) 0.03872(15) 0.0182(3) Uani 1 1 d . . .
H2 H 0.7733 -0.1365 -0.0154 0.022 Uiso 1 1 calc R . .
C1 C 0.74677(14) 0.09121(19) 0.04720(15) 0.0181(3) Uani 1 1 d . . .
C6 C 0.69389(15) 0.1819(2) 0.12408(17) 0.0232(3) Uani 1 1 d . . .
H6 H 0.7004 0.2969 0.1266 0.028 Uiso 1 1 calc R . .
C4 C 0.62018(15) -0.0661(2) 0.19293(16) 0.0231(3) Uani 1 1 d . . .
H4 H 0.5776 -0.1212 0.2435 0.028 Uiso 1 1 calc R . .
C3 C 0.67288(14) -0.15084(19) 0.11288(15) 0.0193(3) Uani 1 1 d . . .
N1 N 0.97130(14) 0.37433(17) 0.15446(16) 0.0209(3) Uani 1 1 d . . .
C5 C 0.63103(16) 0.1016(2) 0.19750(18) 0.0259(4) Uani 1 1 d . . .
H5 H 0.5950 0.1622 0.2515 0.031 Uiso 1 1 calc R . .
H1B H 0.975(2) 0.352(3) 0.232(3) 0.036(6) Uiso 1 1 d . . .
H1A H 0.937(2) 0.458(3) 0.117(3) 0.036(6) Uiso 1 1 d . . .

loop_
_atom_site_aniso_label
_atom_site_aniso_U_11
_atom_site_aniso_U_22
_atom_site_aniso_U_33
_atom_site_aniso_U_23
_atom_site_aniso_U_13
_atom_site_aniso_U_12
S1 0.0191(2) 0.0143(2) 0.0156(2) 0.00026(11) 0.00998(15) -0.00006(12)
O1 0.0201(5) 0.0221(6) 0.0159(5) 0.0010(4) 0.0070(4) -0.0030(4)
O2 0.0283(6) 0.0188(5) 0.0201(5) 0.0016(4) 0.0153(5) -0.0011(4)
O4 0.0361(6) 0.0231(6) 0.0312(6) -0.0018(5) 0.0186(5) -0.0007(5)
O3 0.0231(5) 0.0181(5) 0.0208(5) 0.0033(4) 0.0113(4) 0.0032(4)
O5 0.0424(7) 0.0308(7) 0.0441(7) 0.0060(6) 0.0287(6) -0.0058(5)
N2 0.0206(6) 0.0240(7) 0.0232(7) 0.0029(5) 0.0090(5) -0.0022(5)
C2 0.0167(6) 0.0223(7) 0.0157(6) -0.0002(5) 0.0074(5) 0.0012(5)
C1 0.0153(6) 0.0224(7) 0.0161(6) 0.0011(5) 0.0065(5) -0.0012(5)
C6 0.0195(7) 0.0230(7) 0.0268(8) -0.0057(6) 0.0101(6) -0.0013(6)
C4 0.0201(7) 0.0316(8) 0.0203(7) -0.0028(6) 0.0113(6) -0.0062(6)
C3 0.0164(6) 0.0218(7) 0.0183(7) 0.0005(5) 0.0064(5) -0.0022(5)
N1 0.0298(7) 0.0158(6) 0.0196(7) -0.0017(5) 0.0134(6) 0.0004(5)
C5 0.0220(7) 0.0325(9) 0.0274(8) -0.0100(7) 0.0147(6) -0.0041(6)

loop_
_geom_bond_atom_site_label_1
_geom_bond_atom_site_label_2
_geom_bond_distance
_geom_bond_site_symmetry_2
_geom_bond_publ_flag
S1 O3 1.4234(11) . ?
S1 O2 1.4274(11) . ?
S1 N1 1.5751(13) . ?
S1 O1 1.6038(11) . ?
O1 C1 1.4072(17) . ?
O4 N2 1.2254(18) . ?
O5 N2 1.2282(18) . ?
N2 C3 1.469(2) . ?
C2 C1 1.380(2) . ?
C2 C3 1.387(2) . ?
C1 C6 1.383(2) . ?
C6 C5 1.388(2) . ?
C4 C3 1.381(2) . ?
C4 C5 1.386(2) . ?

loop_
_cod_related_entry_id
_cod_related_entry_database
_cod_related_entry_code
1 ChemSpider 8234775
